data_9012396
loop_
_publ_author_name
'Moore, P. B.'
'Davis, A. M.'
'Van Derveer, D. G.'
'Sen Gutpa, P. K.'

_publ_section_title
;
 Joesmithite, a plumbous amphibole revisited and comments on bond valences
;
_journal_name_full 'Mineralogy and Petrology'
_journal_page_first 97
_journal_page_last 113
_journal_paper_doi 10.1007/BF01163090
_journal_volume 48
_journal_year 1993
_chemical_compound_source 'Langban, Sweden'
_chemical_formula_sum 'Be1.694 Ca1.9 Fe2.449 H2 K0.072 Mg2.551 Na0.1 O24 Pb0.928 Si6.306'
_chemical_name_mineral Joesmithite
_space_group_IT_number 13
_symmetry_space_group_name_Hall '-P 2ya'
_symmetry_space_group_name_H-M 'P 1 2/a 1'
_cell_angle_alpha 90
_cell_angle_beta 105.95
_cell_angle_gamma 90
_cell_formula_units_Z 2
_cell_length_a 9.915
_cell_length_b 17.951
_cell_length_c 5.243
_cell_volume 897.246
_database_code_amcsd 0014625
_exptl_crystal_density_diffrn 3.889
_cod_original_formula_sum '(Pb.928 K.072) Mg2.551 Fe2.449 (Ca1.9 Na.1) Si6.306 Be1.694 O24 H2'
_cod_database_code 9012396

loop_
_space_group_symop_operation_xyz
x,y,z
1/2-x,y,-z
1/2+x,-y,z
-x,-y,-z

loop_
_atom_site_aniso_label
_atom_site_aniso_U_11
_atom_site_aniso_U_22
_atom_site_aniso_U_33
_atom_site_aniso_U_12
_atom_site_aniso_U_13
_atom_site_aniso_U_23
PbA 0.01390 0.01020 0.03610 0.00000 0.01050 0.00000
KA 0.01390 0.01020 0.03610 0.00000 0.01050 0.00000
MgM1 0.00320 0.00470 0.00250 0.00000 0.00020 0.00000
FeM1 0.00320 0.00470 0.00250 0.00000 0.00020 0.00000
MgM1* 0.00500 0.00500 0.00400 0.00000 0.00100 0.00000
FeM1* 0.00500 0.00500 0.00400 0.00000 0.00100 0.00000
FeM2 0.00480 0.00640 0.00350 0.00000 0.00030 0.00000
MgM2* 0.00300 0.00500 0.00500 0.00000 0.00000 0.00000
FeM2* 0.00300 0.00500 0.00500 0.00000 0.00000 0.00000
MgM3 0.00570 0.00470 0.00220 0.00000 0.00170 0.00000
FeM3 0.00570 0.00470 0.00220 0.00000 0.00170 0.00000
CaY1 0.00780 0.00880 0.00500 0.00000 0.00330 0.00000
NaY1 0.00780 0.00880 0.00500 0.00000 0.00330 0.00000
CaY2 0.00570 0.01000 0.00600 0.00000 0.00220 0.00000
NaY2 0.00570 0.01000 0.00600 0.00000 0.00220 0.00000
SiT1 0.00310 0.00590 0.00240 0.00100 0.00010 0.00020
SiT2 0.00290 0.00630 0.00210 0.00000 0.00150 0.00010
SiT3 0.00250 0.00620 0.00340 0.00090 0.00080 0.00010
SiT4 0.01700 0.02500 0.02300 -0.00100 0.00500 -0.00300
BeT4 0.01700 0.02500 0.02300 -0.00100 0.00500 -0.00300
O1 0.00400 0.00900 0.00400 0.00300 -0.00100 -0.00100
O2 0.00500 0.01000 0.00800 -0.00100 0.00100 0.00000
O-H3 0.00700 0.00700 0.00900 -0.00100 0.00100 0.00100
O4 0.00400 0.01000 0.00800 0.00100 0.00200 0.00200
O5 0.00500 0.01100 0.00300 -0.00200 -0.00200 0.00000
O6 0.00800 0.00700 0.00700 0.00100 -0.00100 0.00200
O7 0.00400 0.00500 0.00200 0.00000 -0.00200 -0.00200
O8 0.00300 0.00900 0.00700 0.00000 -0.00200 0.00200
O9 0.00800 0.01200 0.01100 -0.00200 0.00300 0.00300
O10 0.00500 0.01000 0.00500 0.00100 -0.00300 0.00200
O11 0.00200 0.01500 0.00500 0.00100 -0.00300 -0.00300
O12 0.00600 0.01600 0.00400 -0.00400 -0.00200 0.00000

loop_
_atom_site_label
_atom_site_fract_x
_atom_site_fract_y
_atom_site_fract_z
_atom_site_occupancy
_atom_site_U_iso_or_equiv
_atom_site_type_symbol
_atom_site_attached_hydrogens
PbA 0.25000 0.28331 0.00000 0.92800 0.01938 Pb 0
KA 0.25000 0.28331 0.00000 0.07200 0.01938 K 0
MgM1 0.75000 0.34250 0.50000 0.29100 0.00355 Mg 0
FeM1 0.75000 0.34250 0.50000 0.70900 0.00355 Fe 0
MgM1* 0.75000 0.16190 0.50000 0.87900 0.00494 Mg 0
FeM1* 0.75000 0.16190 0.50000 0.12100 0.00494 Fe 0
FeM2 0.75000 0.42766 0.00000 1.00000 0.00507 Fe 0
MgM2* 0.75000 0.07250 0.00000 0.86400 0.00405 Mg 0
FeM2* 0.75000 0.07250 0.00000 0.13600 0.00405 Fe 0
MgM3 0.75000 0.25590 0.00000 0.51700 0.00481 Mg 0
FeM3 0.75000 0.25590 0.00000 0.48300 0.00481 Fe 0
CaY1 0.25000 0.45780 0.50000 0.98000 0.00684 Ca 0
NaY1 0.25000 0.45780 0.50000 0.02000 0.00684 Na 0
CaY2 0.25000 0.03030 0.50000 0.92000 0.00697 Ca 0
NaY2 0.25000 0.03030 0.50000 0.08000 0.00697 Na 0
SiT1 0.46200 0.08020 0.18910 1.00000 0.00393 Si 0
SiT2 0.47160 0.17000 0.69580 1.00000 0.00418 Si 0
SiT3 0.45930 0.42120 0.17680 1.00000 0.00443 Si 0
SiT4 0.47420 0.33620 0.68500 0.15300 0.02153 Si 0
BeT4 0.47420 0.33620 0.68500 0.84700 0.02153 Be 0
O1 0.63090 0.42620 0.26580 1.00000 0.00633 O 0
O2 0.64440 0.34290 -0.22730 1.00000 0.00760 O 0
O-H3 0.64110 0.25350 0.28900 1.00000 0.00760 O 1
O4 0.64000 0.16460 -0.21890 1.00000 0.00760 O 0
O5 0.63010 0.07830 0.27200 1.00000 0.00760 O 0
O6 0.38210 0.49780 0.20900 1.00000 0.00760 O 0
O7 0.39980 0.38790 -0.12560 1.00000 0.00380 O 0
O8 0.40860 0.36220 0.37220 1.00000 0.00760 O 0
O9 0.41850 0.25260 0.71700 1.00000 0.01013 O 0
O10 0.40440 0.11490 -0.11700 1.00000 0.00760 O 0
O11 0.40830 0.13750 0.39320 1.00000 0.00760 O 0
O12 0.38370 0.00430 0.20780 1.00000 0.00887 O 0

loop_
_cod_changelog_entry_id
_cod_changelog_entry_author
_cod_changelog_entry_date
_cod_changelog_entry_text
1
;cod-tools version 3.8.0
Id: cif_guess_AMCSD_atom_types 9574 2023-05-10 09:00:05Z saulius
;
2023-05-10T18:54:00+03:00
;Derived atom types and hydrogen counts
from atom names that follow the AMCSD naming convention
(Wat == water, O-H == hydroxyl).
;
2
;cod-tools version 3.10.1
Id: cif_fix_AMCSD_aniso_labels 10200 2024-08-01 14:09:44Z saulius
;
2024-08-02T12:21:47+03:00
;Changed the following '_atom_site_aniso_label' values:
'MgM1'' -> 'MgM1*'
'FeM1'' -> 'FeM1*'
'MgM2'' -> 'MgM2*'
'FeM2'' -> 'FeM2*'
'OH3' -> 'O-H3'
;

loop_
_cod_related_entry_id
_cod_related_entry_database
_cod_related_entry_code
1 AMCSD 0014625
